data_1575887
loop_
_publ_author_name
'Senn, Sebastian'
'M&#xf6;rsdorf, Jean-Marc'
'Bertrams, Maria-Sophie'
'Kerzig, Christoph'
'Ballmann, Joachim'

_publ_section_title
;
 &#x3c0;-Extended diphosphonium-bridged ladder stilbenes: water-soluble
 fluorophores with up to eight annulated rings.
;
_journal_issue 43
_journal_name_full 'Chemical science'
_journal_page_first 20517
_journal_page_last 20526
_journal_paper_doi 10.1039/d5sc03752b
_journal_volume 16
_journal_year 2025
_chemical_formula_moiety 'C42 H44 P2, 2(C H4 O), 2(Cl)'
_chemical_formula_sum 'C44 H52 Cl2 O2 P2'
_chemical_formula_weight 745.69
_space_group_crystal_system monoclinic
_space_group_IT_number 14
_space_group_name_Hall '-P 2yn'
_space_group_name_H-M_alt 'P 1 21/n 1'
_atom_sites_solution_hydrogens geom
_atom_sites_solution_primary dual
_audit_creation_date 2023-07-20
_audit_creation_method
;
Olex2 1.5
(compiled 2023.03.06 svn.rbb2c1857 for OlexSys, GUI svn.r6748)
;
_audit_update_record
;
2025-03-14 deposited with the CCDC.	2025-09-29 downloaded from the CCDC.
;
_cell_angle_alpha 90
_cell_angle_beta 102.6366(8)
_cell_angle_gamma 90
_cell_formula_units_Z 2
_cell_length_a 11.48118(8)
_cell_length_b 13.37430(9)
_cell_length_c 13.10304(12)
_cell_measurement_reflns_used 41172
_cell_measurement_temperature 120(1)
_cell_measurement_theta_max 70.9380
_cell_measurement_theta_min 4.7720
_cell_volume 1963.27(3)
_computing_cell_refinement 'CrysAlisPro 1.171.42.51a (Rigaku OD, 2022)'
_computing_data_collection 'CrysAlisPro 1.171.42.51a (Rigaku OD, 2022)'
_computing_data_reduction 'CrysAlisPro 1.171.42.51a (Rigaku OD, 2022)'
_computing_molecular_graphics 'Olex2 1.5 (Dolomanov et al., 2009)'
_computing_publication_material 'Olex2 1.5 (Dolomanov et al., 2009)'
_computing_structure_refinement 'SHELXL 2018/3 (Sheldrick, 2015)'
_computing_structure_solution 'SHELXT  (Sheldrick, 2015)'
_diffrn_ambient_environment N~2~
_diffrn_ambient_temperature 120(1)
_diffrn_detector 'CCD plate'
_diffrn_detector_area_resol_mean 7.9621
_diffrn_detector_type Eos
_diffrn_measured_fraction_theta_full 0.999
_diffrn_measured_fraction_theta_max 0.989
_diffrn_measurement_details
;
List of Runs (angles in degrees, time in seconds):

  # Type    Start    End  Width  t~exp~   \w     \q     \k     \f   Frames
#--------------------------------------------------------------------------
  1  \w    -21.00  69.00   1.00    1.00    --    0.00  57.00-150.00   90
  2  \w    -69.00  21.00   1.00    1.00    --    0.00 -57.00-150.00   90
  3  \w    -61.00  -6.00   1.00    1.00    --    0.00 132.00 -64.00   55
  4  \w    -70.00  30.00   1.00    1.00    --    0.00 -77.00  90.00  100
  5  \w    -46.00  -6.00   1.00    1.00    --   14.00 130.00 -12.44   40
  6  \w     -2.00  34.00   1.00    5.00    --   34.00  87.00-143.98   36
  7  \w     -2.00  25.00   1.00    5.00    --   38.00  95.00 100.34   27
  8  \w      5.00  32.00   1.00    5.00    --   42.00  90.00 116.09   27
  9  \w      6.00  33.00   1.00    5.00    --   42.00  88.00 -10.05   27
 10  \w     12.00  38.00   1.00    5.00    --   46.00  84.00 -17.96   26
 11  \w     13.00  45.00   1.00    5.00    --   46.00  82.00-106.67   32
 12  \w     12.00  38.00   1.00    5.00    --   46.00  84.00-175.52   26
 13  \w     13.00  40.00   1.00    5.00    --   46.00  83.00  19.30   27
 14  \w     18.00  45.00   1.00    5.00    --   50.00  81.00 131.84   27
 15  \w     19.00  45.00   1.00    5.00    --   50.00  78.00 -25.97   26
 16  \w     18.00  45.00   1.00    5.00    --   50.00  81.00  84.91   27
 17  \w     18.00  45.00   1.00    5.00    --   50.00  80.00 -67.88   27
 18  \w     18.00  45.00   1.00    5.00    --   50.00  81.00  59.14   27
 19  \w     24.00 125.00   1.00    5.00    --   54.49  77.00 120.00  101
 20  \w    -14.00  76.00   1.00    5.00    --   54.49 -57.00  90.00   90
 21  \w     23.00 110.00   1.00    5.00    --   54.49-125.00  60.00   87
 22  \w     24.00 125.00   1.00    5.00    --   54.49  77.00 150.00  101
 23  \w     24.00 125.00   1.00    5.00    --   54.49  77.00   0.00  101
 24  \w     24.00 125.00   1.00    5.00    --   54.49  77.00  30.00  101
 25  \w     24.00 125.00   1.00    5.00    --   54.49  77.00 -30.00  101
 26  \w     24.00 125.00   1.00    5.00    --   54.49  77.00  60.00  101
 27  \w     24.00 125.00   1.00    5.00    --   54.49  77.00-120.00  101
 28  \w      1.00  95.00   1.00    5.00    --   54.49 -99.00-120.00   94
 29  \w     28.00 128.00   1.00    5.00    --   58.00  77.00 -79.52  100
 30  \w     29.00 128.00   1.00    5.00    --   58.00  76.00  73.16   99
 31  \w     31.00 127.00   1.00    5.00    --   58.00  71.00 -16.32   96
 32  \w     31.00 127.00   1.00    5.00    --   58.00  71.00 120.62   96
 33  \w     29.00 128.00   1.00    5.00    --   58.00  76.00-163.21   99
 34  \w     29.00 128.00   1.00    5.00    --   58.00  75.00 179.78   99
 35  \w     33.00 132.00   1.00    5.00    --   62.00  75.00 -80.48   99
 36  \w     33.00 132.00   1.00    5.00    --   62.00  75.00   0.35   99
 37  \w     33.00 132.00   1.00    5.00    --   62.00  76.00-148.20   99
 38  \w     33.00 132.00   1.00    5.00    --   62.00  76.00 158.99   99
 39  \w     33.00 132.00   1.00    5.00    --   62.00  76.00  32.28   99
 40  \w     32.00 132.00   1.00    5.00    --   62.00  77.00-120.94  100
 41  \w     33.00 132.00   1.00    5.00    --   62.00  76.00 123.88   99
 42  \w     32.00 132.00   1.00    5.00    --   62.00  77.00 -69.00  100
 43  \w     37.00 136.00   1.00    5.00    --   66.00  75.00-136.88   99
 44  \w     37.00 136.00   1.00    5.00    --   66.00  76.00 115.16   99
 45  \w     38.00 136.00   1.00    5.00    --   66.00  74.00 -67.00   98
 46  \w     36.00 136.00   1.00    5.00    --   66.00  77.00 -86.43  100
 47  \w     44.00 139.00   1.00    5.00    --   70.00  70.00 -39.37   95
 48  \w     42.00 140.00   1.00    5.00    --   70.00  74.00 -13.01   98
 49  \w     42.00 139.00   1.00    5.00    --   70.00  73.00  29.87   97
 50  \w     45.00 138.00   1.00    5.00    --   70.00  69.00 175.79   93
 51  \w     41.00 140.00   1.00    5.00    --   70.00  75.00  -3.62   99
 52  \w     40.00 140.00   1.00    5.00    --   70.00  77.00  79.76  100
 53  \w     50.00 142.00   1.00    5.00    --   74.00  68.00  57.17   92
 54  \w     48.00 143.00   1.00    5.00    --   74.00  70.00 -29.11   95
 55  \w     49.00 142.00   1.00    5.00    --   74.00  69.00-117.08   93
 56  \w     45.00 144.00   1.00    5.00    --   74.00  76.00 -98.36   99
 57  \w     49.00 148.00   1.00    5.00    --   78.00  76.00  26.10   99
 58  \w     56.00 146.00   1.00    5.00    --   78.00  61.00 -21.76   90
 59  \w     50.00 148.00   1.00    5.00    --   78.00  74.00 137.96   98
 60  \w     49.00 148.00   1.00    5.00    --   78.00  75.00  -4.02   99
 61  \w     48.00 148.00   1.00    5.00    --   78.00  77.00-109.27  100
 62  \w     55.00 145.00   1.00    5.00    --   78.00  64.00  -9.18   90
 63  \w     50.00 147.00   1.00    5.00    --   78.00  73.00-133.51   97
 64  \w     56.00 146.00   1.00    5.00    --   78.00  61.00 -62.31   90
 65  \w     54.00 152.00   1.00   15.00    --   82.00  74.00  30.98   98
 66  \w     59.00 150.00   1.00   15.00    --   82.00  65.00 104.33   91
 67  \w     59.00 150.00   1.00   15.00    --   82.00  66.00 -55.64   91
 68  \w     63.00 153.00   1.00   15.00    --   86.00  64.00-138.10   90
 69  \w     59.00 155.00   1.00   15.00    --   86.00  72.00 -25.88   96
 70  \w     56.00 156.00   1.00   15.00    --   86.00  77.00 164.95  100
 71  \w     58.00 156.00   1.00   15.00    --   86.00  74.00-159.17   98
 72  \w     60.00 160.00   1.00   15.00    --   90.00  77.00  97.04  100
 73  \w     60.00 160.00   1.00   15.00    --   90.00  77.00 156.83  100
 74  \w     62.00 160.00   1.00   15.00    --   90.00  74.00 152.24   98
 75  \w     75.00 169.00   1.00   15.00    --   98.00  48.00  35.30   94
 76  \w     77.00 176.00   1.00   15.00    --  106.00  75.00 130.72   99
 77  \w     83.00 178.00   1.00   15.00    --  108.98  38.00 -30.00   95
 78  \w     86.00 176.00   1.00   15.00    --  108.98  64.00-150.00   90
 79  \w     51.00 131.00   1.00   15.00    --  108.98 -50.00  60.00   80
 80  \w     89.00 176.00   1.00   15.00    --  108.98  64.00 -30.00   87
 81  \w     88.00 113.00   1.00   15.00    --  108.98  64.00  60.00   25
 82  \w     86.00 113.00   1.00   15.00    --  108.98  64.00-180.00   27
 83  \w     37.00  93.00   1.00   15.00    --  108.98 -92.00 -30.00   56
 84  \w    144.00 170.00   1.00   15.00    --  108.98 111.00 -30.00   26
 85  \w     37.00  80.00   1.00   15.00    --  108.98 -92.00 -90.00   43
 86  \w     87.00 114.00   1.00   15.00    --  108.98  64.00 -60.00   27
 87  \w     37.00 109.00   1.00   15.00    --  108.98 -92.00  90.00   72
 88  \w     86.00 112.00   1.00   15.00    --  108.98  64.00  90.00   26
 89  \w     80.00 105.00   1.00   15.00    --  108.98  77.00 159.62   25
 90  \w     80.00 107.00   1.00   15.00    --  108.98  77.00 150.00   27
 91  \w     87.00 170.00   1.00   15.00    --  108.98  64.00  30.00   83
 92  \w     87.00 113.00   1.00   15.00    --  108.98  64.00 -90.00   26
 93  \w     79.00 105.00   1.00   15.00    --  108.98  77.00-120.00   26
 94  \w     87.00 175.00   1.00   15.00    --  108.98  64.00 120.00   88
 95  \w     88.00 177.00   1.00   15.00    --  108.98  45.00 -77.05   89
 96  \w    110.00 177.00   1.00   15.00    --  108.98  77.00  60.00   67
 97  \w     80.00 105.00   1.00   15.00    --  108.98  77.00  60.00   25
 98  \w    116.00 178.00   1.00   15.00    --  108.98  77.00   0.00   62
 99  \w     88.00 175.00   1.00   15.00    --  108.98  64.00 150.00   87
100  \w     85.00 110.00   1.00   15.00    --  108.98  38.00  90.00   25
101  \w     79.00 105.00   1.00   15.00    --  108.98  77.00 120.00   26
102  \w     82.00 109.00   1.00   15.00    --  108.98  77.00   0.00   27
103  \w     79.00 106.00   1.00   15.00    --  108.98  77.00-150.00   27
104  \w    127.00 153.00   1.00   15.00    --  108.98  77.00 -60.00   26
105  \w     83.00 110.00   1.00   15.00    --  108.98  77.00 -60.00   27
106  \w     79.00 105.00   1.00   15.00    --  108.98  77.00 -30.00   26
107  \w     96.00 123.00   1.00   15.00    --  108.98  50.00  60.00   27
108  \w     83.00 115.00   1.00   15.00    --  108.98  38.00  30.00   32
109  \w     79.00 106.00   1.00   15.00    --  108.98  77.00 -90.00   27
110  \w     59.00 103.00   1.00   15.00    --  108.98 -92.00-180.00   44
111  \w     79.00 177.00   1.00   15.00    --  108.98  77.00-180.00   98
112  \w     79.00 105.00   1.00   15.00    --  108.98  77.00  30.00   26
113  \w     49.00 113.00   1.00   15.00    --  108.98-111.00  60.00   64
114  \w     86.00 175.00   1.00   15.00    --  108.98  64.00-120.00   89
115  \w    124.00 158.00   1.00   15.00    --  108.98  77.00  90.00   34
116  \w     83.00 121.00   1.00   15.00    --  108.98  77.00  90.00   38
117  \w     62.00  87.00   1.00   15.00    --  108.98-111.00 -90.00   25
;
_diffrn_measurement_device 'four-circle diffractometer'
_diffrn_measurement_device_type 'SuperNova, Dual, Cu at home/near, Eos'
_diffrn_measurement_method '\w scans'
_diffrn_orient_matrix_type 'CrysAlisPro convention (1999,Acta A55,543-557)'
_diffrn_orient_matrix_UB_11 0.1202206000
_diffrn_orient_matrix_UB_12 -0.0180583000
_diffrn_orient_matrix_UB_13 0.0770427000
_diffrn_orient_matrix_UB_21 -0.0204235000
_diffrn_orient_matrix_UB_22 -0.1137453000
_diffrn_orient_matrix_UB_23 -0.0102235000
_diffrn_orient_matrix_UB_31 0.0636548000
_diffrn_orient_matrix_UB_32 -0.0024005000
_diffrn_orient_matrix_UB_33 -0.0919960000
_diffrn_radiation_monochromator mirror
_diffrn_radiation_probe x-ray
_diffrn_radiation_type 'Cu K\a'
_diffrn_radiation_wavelength 1.54184
_diffrn_reflns_av_R_equivalents 0.0532
_diffrn_reflns_av_unetI/netI 0.0154
_diffrn_reflns_Laue_measured_fraction_full 0.999
_diffrn_reflns_Laue_measured_fraction_max 0.989
_diffrn_reflns_limit_h_max 13
_diffrn_reflns_limit_h_min -14
_diffrn_reflns_limit_k_max 16
_diffrn_reflns_limit_k_min -16
_diffrn_reflns_limit_l_max 15
_diffrn_reflns_limit_l_min -15
_diffrn_reflns_number 75260
_diffrn_reflns_point_group_measured_fraction_full 0.999
_diffrn_reflns_point_group_measured_fraction_max 0.989
_diffrn_reflns_theta_full 67.684
_diffrn_reflns_theta_max 71.144
_diffrn_reflns_theta_min 4.785
_diffrn_source 'micro-focus sealed X-ray tube'
_diffrn_source_type 'SuperNova (Cu) X-ray Source'
_exptl_absorpt_coefficient_mu 2.530
_exptl_absorpt_correction_T_max 1.000
_exptl_absorpt_correction_T_min 0.444
_exptl_absorpt_correction_type gaussian
_exptl_absorpt_process_details
;
CrysAlisPro 1.171.42.51a (Rigaku Oxford Diffraction, 2022)
Numerical absorption correction based on gaussian integration over
a multifaceted crystal model
Empirical absorption correction using spherical harmonics,
implemented in SCALE3 ABSPACK scaling algorithm.
;
_exptl_crystal_colour red
_exptl_crystal_colour_primary red
_exptl_crystal_density_diffrn 1.261
_exptl_crystal_description irregular
_exptl_crystal_F_000 792
_exptl_crystal_size_max 0.254
_exptl_crystal_size_mid 0.207
_exptl_crystal_size_min 0.097
_refine_diff_density_max 0.429
_refine_diff_density_min -0.237
_refine_diff_density_rms 0.046
_refine_ls_extinction_coef 0.0020(3)
_refine_ls_extinction_expression Fc^*^=kFc[1+0.001xFc^2^\l^3^/sin(2\q)]^-1/4^
_refine_ls_extinction_method 'SHELXL-2018/3 (Sheldrick 2018)'
_refine_ls_goodness_of_fit_ref 1.149
_refine_ls_hydrogen_treatment constr
_refine_ls_matrix_type full
_refine_ls_number_parameters 466
_refine_ls_number_reflns 3759
_refine_ls_number_restraints 611
_refine_ls_restrained_S_all 1.090
_refine_ls_R_factor_all 0.0534
_refine_ls_R_factor_gt 0.0516
_refine_ls_shift/su_max 0.000
_refine_ls_shift/su_mean 0.000
_refine_ls_structure_factor_coef Fsqd
_refine_ls_weighting_details 'w=1/[\s^2^(Fo^2^)+(0.0488P)^2^+1.4889P] where P=(Fo^2^+2Fc^2^)/3'
_refine_ls_weighting_scheme calc
_refine_ls_wR_factor_gt 0.1355
_refine_ls_wR_factor_ref 0.1367
_reflns_Friedel_coverage 0.000
_reflns_number_gt 3602
_reflns_number_total 3759
_reflns_threshold_expression 'I > 2\s(I)'
_cod_data_source_file d5sc03752b3.cif
_cod_data_source_block cmpd_4cAnth_ba_ss7
_cod_depositor_comments 'Adding full bibliography for 1575881--1575890.cif.'
_cod_original_sg_symbol_H-M 'P 21/n'
_cod_database_code 1575887
_shelx_shelxl_version_number 2018/3
_chemical_oxdiff_formula C44H52Cl2O2P2
_chemical_oxdiff_usercomment 'ss199, irregular, red'
_shelx_space_group_comment
;
The symmetry employed for this shelxl refinement is uniquely defined
by the following loop, which should always be used as a source of
symmetry information in preference to the above space-group names.
They are only intended as comments.
;
_olex2_refinement_description
;
1. Fixed Uiso
 At 1.2 times of:
  All C(H) groups
 At 1.5 times of:
  All C(H,H,H) groups, All O(H) groups
2. Restrained distances
 O1-C22 \\sim O51-C72
 with sigma of 0.02
 C67-C66 \\sim C66-C68
 with sigma of 0.02
 C70-C69 \\sim C69-C71
 with sigma of 0.02
 C18-C16 \\sim C16-C17
 with sigma of 0.02
 C20-C19 \\sim C19-C21
 with sigma of 0.02
3. Uiso/Uaniso restraints and constraints
C1 \\sim C2 \\sim C3 \\sim C4 \\sim C5 \\sim C6 \\sim C7 \\sim C8 \\sim C9
\\sim C10 \\sim C11 \\sim C12 \\sim C13 \\sim C14 \\sim C15 \\sim C16 \\sim C17
\\sim C18 \\sim C19 \\sim C20 \\sim C21 \\sim C51 \\sim C52 \\sim C53 \\sim C54
\\sim C55 \\sim C56 \\sim C57 \\sim C58 \\sim C59 \\sim C60 \\sim C61 \\sim C62
\\sim C63 \\sim C64 \\sim C65 \\sim C66 \\sim C67 \\sim C68 \\sim C69 \\sim C70
\\sim C71: within 2A with sigma of 0.01 and sigma for terminal atoms of 0.02
within 2A
O1 \\sim O51 \\sim C22 \\sim C72: within 2A with sigma of 0.01 and sigma for
terminal atoms of 0.02 within 2A
4. Others
 Sof(Cl51)=Sof(P51)=Sof(C51)=Sof(C52)=Sof(C53)=Sof(H53)=Sof(C54)=Sof(C55)=
 Sof(H55)=Sof(C56)=Sof(C57)=Sof(H57)=Sof(C58)=Sof(H58)=Sof(C59)=Sof(H59)=
 Sof(C60)=Sof(H60)=Sof(C61)=Sof(C62)=Sof(H62)=Sof(C63)=Sof(C64)=Sof(H64)=
 Sof(C65)=Sof(C66)=Sof(H66)=Sof(C67)=Sof(H67A)=Sof(H67B)=Sof(H67C)=Sof(C68)=
 Sof(H68A)=Sof(H68B)=Sof(H68C)=Sof(C69)=Sof(H69)=Sof(C70)=Sof(H70A)=Sof(H70B)=
 Sof(H70C)=Sof(C71)=Sof(H71A)=Sof(H71B)=Sof(H71C)=1-FVAR(1)
 Sof(Cl1)=Sof(P1)=Sof(C1)=Sof(C2)=Sof(C3)=Sof(H3)=Sof(C4)=Sof(C5)=Sof(H5)=
 Sof(C6)=Sof(C7)=Sof(H7)=Sof(C8)=Sof(H8)=Sof(C9)=Sof(H9)=Sof(C10)=Sof(H10)=
 Sof(C11)=Sof(C12)=Sof(H12)=Sof(C13)=Sof(C14)=Sof(H14)=Sof(C15)=Sof(C16)=
 Sof(H16)=Sof(C17)=Sof(H17A)=Sof(H17B)=Sof(H17C)=Sof(C18)=Sof(H18A)=Sof(H18B)=
 Sof(H18C)=Sof(C19)=Sof(H19)=Sof(C20)=Sof(H20A)=Sof(H20B)=Sof(H20C)=Sof(C21)=
 Sof(H21A)=Sof(H21B)=Sof(H21C)=FVAR(1)
 Sof(O51)=Sof(H51)=Sof(C72)=Sof(H72A)=Sof(H72B)=Sof(H72C)=1-FVAR(2)
 Sof(O1)=Sof(H1)=Sof(C22)=Sof(H22A)=Sof(H22B)=Sof(H22C)=FVAR(2)
5.a Ternary CH refined with riding coordinates:
 C16(H16), C19(H19), C66(H66), C69(H69)
5.b Aromatic/amide H refined with riding coordinates:
 C3(H3), C5(H5), C7(H7), C8(H8), C9(H9), C10(H10), C12(H12), C14(H14),
 C53(H53), C55(H55), C57(H57), C58(H58), C59(H59), C60(H60), C62(H62), C64(H64)
5.c Idealised Me refined as rotating group:
 C17(H17A,H17B,H17C), C18(H18A,H18B,H18C), C20(H20A,H20B,H20C), C21(H21A,H21B,
 H21C), C67(H67A,H67B,H67C), C68(H68A,H68B,H68C), C70(H70A,H70B,H70C), C71(H71A,
 H71B,H71C), C22(H22A,H22B,H22C), C72(H72A,H72B,H72C)
5.d Idealised tetrahedral OH refined as rotating group:
 O1(H1), O51(H51)
;
_olex2_submission_special_instructions 'No special instructions were received'
_oxdiff_exptl_absorpt_empirical_details
;
Empirical correction (ABSPACK) includes:
- Absorption correction using spherical harmonics
- Frame scaling
- Detector area scaling
;

loop_
_space_group_symop_operation_xyz
'x, y, z'
'-x+1/2, y+1/2, -z+1/2'
'-x, -y, -z'
'x-1/2, -y-1/2, z-1/2'

loop_
_atom_site_label
_atom_site_type_symbol
_atom_site_fract_x
_atom_site_fract_y
_atom_site_fract_z
_atom_site_U_iso_or_equiv
_atom_site_adp_type
_atom_site_occupancy
_atom_site_site_symmetry_order
_atom_site_calc_flag
_atom_site_refinement_flags_posn
_atom_site_refinement_flags_adp
_atom_site_refinement_flags_occupancy
_atom_site_disorder_assembly
_atom_site_disorder_group
Cl1 Cl 0.70946(12) 0.25512(10) 0.24864(12) 0.0467(3) Uani 0.623(2) 1 d . . P A 1
Cl51 Cl 0.74105(19) 0.24095(13) 0.20879(17) 0.0400(5) Uani 0.377(2) 1 d . . P A 2
P1 P 0.59501(7) -0.03269(9) 0.38190(6) 0.0279(3) Uani 0.623(2) 1 d . . P A 1
P51 P 0.39169(12) -0.03326(16) 0.60769(11) 0.0337(5) Uani 0.377(2) 1 d . . P A 2
C1 C 0.5348(3) 0.0327(3) 0.4796(3) 0.0288(7) Uani 0.623(2) 1 d . U P A 1
C2 C 0.5458(8) 0.1345(9) 0.5192(5) 0.0293(14) Uani 0.623(2) 1 d . U P A 1
C3 C 0.6024(3) 0.2141(3) 0.4866(3) 0.0325(7) Uani 0.623(2) 1 d . U P A 1
H3 H 0.641665 0.206772 0.430369 0.039 Uiso 0.623(2) 1 calc R U P A 1
C4 C 0.6023(5) 0.3080(4) 0.5371(5) 0.0346(13) Uani 0.623(2) 1 d . U P A 1
C5 C 0.6579(8) 0.3908(5) 0.5030(8) 0.0360(15) Uani 0.623(2) 1 d . U P A 1
H5 H 0.692678 0.384835 0.443870 0.043 Uiso 0.623(2) 1 calc R U P A 1
C6 C 0.6627(18) 0.4826(9) 0.5556(14) 0.0389(17) Uani 0.623(2) 1 d . U P A 1
C7 C 0.7217(6) 0.5673(4) 0.5235(5) 0.0488(14) Uani 0.623(2) 1 d . U P A 1
H7 H 0.753785 0.563046 0.462651 0.059 Uiso 0.623(2) 1 calc R U P A 1
C8 C 0.7323(5) 0.6543(5) 0.5796(6) 0.0558(13) Uani 0.623(2) 1 d . U P A 1
H8 H 0.773522 0.709512 0.558526 0.067 Uiso 0.623(2) 1 calc R U P A 1
C9 C 0.6819(5) 0.6629(4) 0.6693(6) 0.0525(17) Uani 0.623(2) 1 d . U P A 1
H9 H 0.691582 0.723355 0.708247 0.063 Uiso 0.623(2) 1 calc R U P A 1
C10 C 0.6206(5) 0.5863(5) 0.7000(6) 0.0463(14) Uani 0.623(2) 1 d . U P A 1
H10 H 0.585021 0.593512 0.758572 0.056 Uiso 0.623(2) 1 calc R U P A 1
C11 C 0.6099(13) 0.4929(11) 0.6420(14) 0.0389(18) Uani 0.623(2) 1 d . U P A 1
C12 C 0.5491(9) 0.4106(5) 0.6741(6) 0.0406(15) Uani 0.623(2) 1 d . U P A 1
H12 H 0.510920 0.418094 0.731087 0.049 Uiso 0.623(2) 1 calc R U P A 1
C13 C 0.5444(5) 0.3184(5) 0.6230(4) 0.0342(11) Uani 0.623(2) 1 d . U P A 1
C14 C 0.4813(3) 0.2353(3) 0.6531(3) 0.0333(7) Uani 0.623(2) 1 d . U P A 1
H14 H 0.439096 0.241983 0.707490 0.040 Uiso 0.623(2) 1 calc R U P A 1
C15 C 0.4826(3) 0.1461(3) 0.6026(3) 0.0303(7) Uani 0.623(2) 1 d . U P A 1
C16 C 0.7571(10) -0.0499(11) 0.4216(10) 0.0342(19) Uani 0.623(2) 1 d D U P A 1
H16 H 0.776856 -0.114271 0.390388 0.041 Uiso 0.623(2) 1 calc R U P A 1
C17 C 0.8336(15) 0.0307(12) 0.3886(12) 0.072(4) Uani 0.623(2) 1 d D U P A 1
H17A H 0.803324 0.046349 0.314509 0.108 Uiso 0.623(2) 1 calc R U P A 1
H17B H 0.916182 0.007049 0.399363 0.108 Uiso 0.623(2) 1 calc R U P A 1
H17C H 0.830866 0.090894 0.430672 0.108 Uiso 0.623(2) 1 calc R U P A 1
C18 C 0.7889(11) -0.0624(13) 0.5411(9) 0.062(3) Uani 0.623(2) 1 d D U P A 1
H18A H 0.778495 0.001697 0.574378 0.093 Uiso 0.623(2) 1 calc R U P A 1
H18B H 0.872091 -0.084126 0.563350 0.093 Uiso 0.623(2) 1 calc R U P A 1
H18C H 0.736337 -0.112549 0.561887 0.093 Uiso 0.623(2) 1 calc R U P A 1
C19 C 0.5494(11) 0.0293(10) 0.2587(12) 0.035(2) Uani 0.623(2) 1 d D U P A 1
H19 H 0.602601 0.088521 0.258768 0.042 Uiso 0.623(2) 1 calc R U P A 1
C20 C 0.565(2) -0.0402(15) 0.1694(13) 0.048(3) Uani 0.623(2) 1 d D U P A 1
H20A H 0.645099 -0.069011 0.185516 0.072 Uiso 0.623(2) 1 calc R U P A 1
H20B H 0.553300 -0.001889 0.104180 0.072 Uiso 0.623(2) 1 calc R U P A 1
H20C H 0.505423 -0.093950 0.161421 0.072 Uiso 0.623(2) 1 calc R U P A 1
C21 C 0.4206(11) 0.0673(8) 0.2439(7) 0.0374(16) Uani 0.623(2) 1 d D U P A 1
H21A H 0.368817 0.012317 0.255934 0.056 Uiso 0.623(2) 1 calc R U P A 1
H21B H 0.393301 0.092522 0.172442 0.056 Uiso 0.623(2) 1 calc R U P A 1
H21C H 0.417603 0.121248 0.293828 0.056 Uiso 0.623(2) 1 calc R U P A 1
C51 C 0.4861(5) 0.0305(5) 0.5361(5) 0.0351(12) Uani 0.377(2) 1 d . U P A 2
C52 C 0.5314(15) 0.1332(15) 0.5404(11) 0.031(2) Uani 0.377(2) 1 d . U P A 2
C53 C 0.5109(5) 0.2110(5) 0.6013(5) 0.0365(11) Uani 0.377(2) 1 d . U P A 2
H53 H 0.462384 0.201868 0.650790 0.044 Uiso 0.377(2) 1 calc R U P A 2
C54 C 0.5629(9) 0.3065(8) 0.5903(8) 0.0343(17) Uani 0.377(2) 1 d . U P A 2
C55 C 0.5485(14) 0.3853(9) 0.6557(10) 0.038(2) Uani 0.377(2) 1 d . U P A 2
H55 H 0.503219 0.374290 0.707286 0.045 Uiso 0.377(2) 1 calc R U P A 2
C56 C 0.598(2) 0.4804(18) 0.649(2) 0.038(2) Uani 0.377(2) 1 d . U P A 2
C57 C 0.5920(10) 0.5615(8) 0.7151(9) 0.043(2) Uani 0.377(2) 1 d . U P A 2
H57 H 0.546582 0.554784 0.767237 0.052 Uiso 0.377(2) 1 calc R U P A 2
C58 C 0.6497(8) 0.6505(8) 0.7075(7) 0.0447(19) Uani 0.377(2) 1 d . U P A 2
H58 H 0.649695 0.701841 0.757542 0.054 Uiso 0.377(2) 1 calc R U P A 2
C59 C 0.7089(9) 0.6649(7) 0.6249(8) 0.043(2) Uani 0.377(2) 1 d . U P A 2
H59 H 0.745057 0.727780 0.618194 0.051 Uiso 0.377(2) 1 calc R U P A 2
C60 C 0.7155(10) 0.5916(8) 0.5548(8) 0.0421(18) Uani 0.377(2) 1 d . U P A 2
H60 H 0.755699 0.603539 0.499850 0.050 Uiso 0.377(2) 1 calc R U P A 2
C61 C 0.663(3) 0.4979(17) 0.564(2) 0.038(2) Uani 0.377(2) 1 d . U P A 2
C62 C 0.6735(14) 0.4176(9) 0.4990(15) 0.038(2) Uani 0.377(2) 1 d . U P A 2
H62 H 0.713917 0.427670 0.443805 0.045 Uiso 0.377(2) 1 calc R U P A 2
C63 C 0.6278(8) 0.3238(9) 0.5114(7) 0.0344(18) Uani 0.377(2) 1 d . U P A 2
C64 C 0.6464(5) 0.2392(4) 0.4464(5) 0.0355(12) Uani 0.377(2) 1 d . U P A 2
H64 H 0.689377 0.248099 0.392811 0.043 Uiso 0.377(2) 1 calc R U P A 2
C65 C 0.6024(5) 0.1482(5) 0.4625(5) 0.0356(12) Uani 0.377(2) 1 d . U P A 2
C66 C 0.252(2) 0.0308(18) 0.5827(17) 0.048(5) Uani 0.377(2) 1 d D U P A 2
H66 H 0.266643 0.098124 0.616314 0.057 Uiso 0.377(2) 1 calc R U P A 2
C67 C 0.1666(19) -0.0238(18) 0.6362(17) 0.043(3) Uani 0.377(2) 1 d D U P A 2
H67A H 0.159053 -0.093408 0.612487 0.065 Uiso 0.377(2) 1 calc R U P A 2
H67B H 0.088261 0.008690 0.618744 0.065 Uiso 0.377(2) 1 calc R U P A 2
H67C H 0.197266 -0.021908 0.712133 0.065 Uiso 0.377(2) 1 calc R U P A 2
C68 C 0.199(2) 0.0482(19) 0.4658(14) 0.059(5) Uani 0.377(2) 1 d D U P A 2
H68A H 0.258547 0.081485 0.434025 0.088 Uiso 0.377(2) 1 calc R U P A 2
H68B H 0.127971 0.090336 0.457690 0.088 Uiso 0.377(2) 1 calc R U P A 2
H68C H 0.177474 -0.016239 0.431232 0.088 Uiso 0.377(2) 1 calc R U P A 2
C69 C 0.461(2) -0.0481(18) 0.7496(19) 0.040(4) Uani 0.377(2) 1 d D U P A 2
H69 H 0.418710 -0.104288 0.776998 0.048 Uiso 0.377(2) 1 calc R U P A 2
C70 C 0.591(2) -0.078(2) 0.761(2) 0.079(7) Uani 0.377(2) 1 d D U P A 2
H70A H 0.600201 -0.113477 0.697403 0.118 Uiso 0.377(2) 1 calc R U P A 2
H70B H 0.615133 -0.122026 0.821417 0.118 Uiso 0.377(2) 1 calc R U P A 2
H70C H 0.641018 -0.018052 0.770128 0.118 Uiso 0.377(2) 1 calc R U P A 2
C71 C 0.450(3) 0.044(3) 0.814(2) 0.052(6) Uani 0.377(2) 1 d D U P A 2
H71A H 0.503028 0.096314 0.798528 0.078 Uiso 0.377(2) 1 calc R U P A 2
H71B H 0.472850 0.026911 0.888831 0.078 Uiso 0.377(2) 1 calc R U P A 2
H71C H 0.367403 0.067941 0.797663 0.078 Uiso 0.377(2) 1 calc R U P A 2
O1 O -0.0187(2) 0.1957(2) 0.5885(2) 0.0726(9) Uani 0.845(5) 1 d D U P B 1
H1 H 0.045463 0.203538 0.633030 0.109 Uiso 0.845(5) 1 calc R U P B 1
O51 O 0.0514(17) 0.3170(13) 0.5489(13) 0.094(5) Uani 0.155(5) 1 d D U P B 2
H51 H 0.089455 0.308187 0.610657 0.140 Uiso 0.155(5) 1 calc R U P B 2
C22 C -0.0259(5) 0.2666(5) 0.5086(4) 0.0561(13) Uani 0.845(5) 1 d D U P B 1
H22A H -0.069611 0.238110 0.442398 0.084 Uiso 0.845(5) 1 calc R U P B 1
H22B H 0.054810 0.285158 0.502220 0.084 Uiso 0.845(5) 1 calc R U P B 1
H22C H -0.067763 0.326159 0.525440 0.084 Uiso 0.845(5) 1 calc R U P B 1
C72 C -0.049(3) 0.251(3) 0.527(4) 0.076(7) Uani 0.155(5) 1 d D U P B 2
H72A H -0.109800 0.277903 0.469326 0.114 Uiso 0.155(5) 1 calc R U P B 2
H72B H -0.081983 0.243698 0.589254 0.114 Uiso 0.155(5) 1 calc R U P B 2
H72C H -0.023022 0.185070 0.506778 0.114 Uiso 0.155(5) 1 calc R U P B 2

loop_
_atom_site_aniso_label
_atom_site_aniso_U_11
_atom_site_aniso_U_22
_atom_site_aniso_U_33
_atom_site_aniso_U_23
_atom_site_aniso_U_13
_atom_site_aniso_U_12
Cl1 0.0465(6) 0.0467(6) 0.0427(7) 0.0154(5) 0.0004(5) -0.0146(5)
Cl51 0.0513(11) 0.0316(7) 0.0353(10) 0.0059(7) 0.0054(7) -0.0040(6)
P1 0.0255(4) 0.0289(7) 0.0284(4) -0.0034(3) 0.0041(3) -0.0021(3)
P51 0.0252(7) 0.0353(13) 0.0385(8) -0.0074(6) 0.0024(5) 0.0001(6)
C1 0.0254(15) 0.0294(18) 0.0292(16) -0.0040(14) 0.0008(13) -0.0019(13)
C2 0.026(3) 0.0326(19) 0.028(3) -0.003(2) 0.002(2) 0.0000(18)
C3 0.0299(16) 0.0319(18) 0.0335(16) -0.0012(14) 0.0024(13) -0.0041(14)
C4 0.031(2) 0.029(2) 0.040(3) 0.0020(19) -0.0018(19) -0.0058(17)
C5 0.032(3) 0.029(4) 0.043(2) 0.000(3) 0.0000(19) -0.001(2)
C6 0.032(2) 0.029(4) 0.049(3) 0.000(3) -0.007(2) -0.001(3)
C7 0.040(2) 0.031(3) 0.068(3) -0.002(2) -0.003(2) -0.001(2)
C8 0.047(2) 0.032(2) 0.083(4) -0.001(3) 0.002(2) 0.0010(19)
C9 0.048(3) 0.031(2) 0.073(4) -0.008(3) -0.001(3) 0.004(2)
C10 0.042(3) 0.031(3) 0.058(3) -0.008(2) -0.006(2) 0.005(2)
C11 0.032(3) 0.030(4) 0.047(3) -0.001(2) -0.008(2) 0.002(2)
C12 0.038(2) 0.033(3) 0.044(3) -0.008(2) -0.007(2) 0.005(2)
C13 0.031(2) 0.032(2) 0.036(2) -0.006(2) -0.0005(17) 0.0017(16)
C14 0.0311(16) 0.0355(17) 0.0308(16) -0.0066(14) 0.0014(13) 0.0015(13)
C15 0.0272(15) 0.0308(17) 0.0313(16) -0.0044(13) 0.0028(13) -0.0017(12)
C16 0.015(2) 0.048(4) 0.040(3) 0.000(3) 0.0049(19) 0.004(3)
C17 0.048(4) 0.072(7) 0.090(9) 0.030(6) 0.000(5) -0.010(4)
C18 0.029(3) 0.101(6) 0.050(4) 0.017(4) -0.008(3) 0.017(4)
C19 0.027(3) 0.039(4) 0.036(5) 0.005(3) 0.003(3) -0.001(3)
C20 0.060(6) 0.050(5) 0.034(4) -0.004(3) 0.010(3) 0.006(4)
C21 0.032(4) 0.048(3) 0.027(3) 0.005(2) -0.004(2) -0.002(3)
C51 0.022(2) 0.040(3) 0.041(3) -0.004(3) 0.002(2) 0.001(2)
C52 0.025(3) 0.030(3) 0.036(4) -0.003(4) 0.001(3) -0.003(3)
C53 0.033(2) 0.037(3) 0.038(3) -0.007(2) 0.003(2) 0.002(2)
C54 0.030(3) 0.031(3) 0.038(4) -0.005(3) -0.001(3) 0.000(2)
C55 0.035(3) 0.035(5) 0.041(4) -0.003(4) 0.004(3) 0.000(4)
C56 0.037(4) 0.028(4) 0.042(3) -0.004(3) -0.005(3) 0.003(3)
C57 0.046(4) 0.028(4) 0.050(3) -0.001(3) 0.000(3) -0.003(3)
C58 0.053(4) 0.030(3) 0.049(4) -0.007(3) 0.008(3) -0.001(3)
C59 0.046(4) 0.027(3) 0.053(4) -0.006(4) 0.006(3) -0.002(3)
C60 0.041(3) 0.027(4) 0.054(4) -0.007(3) 0.003(3) -0.001(3)
C61 0.033(3) 0.027(4) 0.048(4) -0.005(3) -0.007(3) 0.006(4)
C62 0.032(4) 0.030(5) 0.046(3) -0.001(4) -0.003(3) -0.001(4)
C63 0.027(3) 0.033(3) 0.039(3) -0.002(3) -0.002(3) 0.000(3)
C64 0.027(2) 0.034(3) 0.043(3) -0.006(2) 0.003(2) -0.001(2)
C65 0.025(2) 0.038(3) 0.041(3) -0.005(2) 0.001(2) 0.002(2)
C66 0.043(8) 0.057(9) 0.039(7) -0.019(5) 0.001(5) 0.005(5)
C67 0.023(5) 0.046(6) 0.057(7) -0.004(5) 0.001(4) 0.005(4)
C68 0.047(7) 0.089(9) 0.041(6) -0.027(7) 0.014(5) 0.005(6)
C69 0.048(7) 0.051(9) 0.017(4) 0.006(5) -0.003(4) 0.006(5)
C70 0.046(8) 0.098(12) 0.079(11) -0.006(8) -0.013(6) 0.021(7)
C71 0.047(8) 0.056(7) 0.045(10) 0.009(7) -0.004(7) 0.001(5)
O1 0.0677(16) 0.0743(17) 0.0693(17) 0.0220(14) 0.0010(12) -0.0179(13)
O51 0.110(10) 0.086(8) 0.072(8) 0.009(7) -0.007(7) -0.037(8)
C22 0.054(2) 0.057(3) 0.053(3) 0.0041(19) 0.0019(18) 0.0013(19)
C72 0.092(12) 0.063(11) 0.066(11) -0.011(10) 0.000(10) -0.019(10)

loop_
_atom_type_symbol
_atom_type_description
_atom_type_scat_dispersion_real
_atom_type_scat_dispersion_imag
_atom_type_scat_source
C C 0.0181 0.0091 'International Tables Vol C Tables 4.2.6.8 and 6.1.1.4'
H H 0.0000 0.0000 'International Tables Vol C Tables 4.2.6.8 and 6.1.1.4'
Cl Cl 0.3639 0.7018 'International Tables Vol C Tables 4.2.6.8 and 6.1.1.4'
O O 0.0492 0.0322 'International Tables Vol C Tables 4.2.6.8 and 6.1.1.4'
P P 0.2955 0.4335 'International Tables Vol C Tables 4.2.6.8 and 6.1.1.4'

loop_
_exptl_crystal_face_index_h
_exptl_crystal_face_index_k
_exptl_crystal_face_index_l
_exptl_crystal_face_perp_dist
1 8 -2 0.0967
-2 -8 4 0.1095
1 -9 0 0.1035
-5 3 7 0.1072
-6 0 -3 0.0397
6 0 3 0.0560
7 1 2 0.0673
-7 -1 -2 0.0437
1 -1 -8 0.1027
2 2 -8 0.1162
7 -3 0 0.0976
5 -4 4 0.0824
3 -3 6 0.0978
-7 3 2 0.0848
-6 4 -2 0.0683
6 -2 -6 0.1383
2 -4 -8 0.1219
6 3 -6 0.1370
3 2 7 0.0929
6 2 4 0.0685
7 -1 2 0.0650
4 -1 6 0.0830
-6 6 0 0.0827

loop_
_geom_angle_atom_site_label_1
_geom_angle_atom_site_label_2
_geom_angle_atom_site_label_3
_geom_angle
_geom_angle_site_symmetry_1
_geom_angle_site_symmetry_3
_geom_angle_publ_flag
C1 P1 C16 112.4(5) . . ?
C15 P1 C1 93.02(16) 3_656 . ?
C15 P1 C16 111.1(4) 3_656 . ?
C19 P1 C1 109.5(4) . . ?
C19 P1 C15 116.1(4) . 3_656 ?
C19 P1 C16 113.1(5) . . ?
C51 P51 C65 92.5(3) . 3_656 ?
C51 P51 C69 113.5(8) . . ?
C65 P51 C69 111.3(7) 3_656 . ?
C66 P51 C51 107.3(7) . . ?
C66 P51 C65 116.7(9) . 3_656 ?
C66 P51 C69 113.7(10) . . ?
C1 C1 P1 108.3(4) 3_656 . ?
C1 C1 C2 118.1(5) 3_656 . ?
C2 C1 P1 133.6(4) . . ?
C3 C2 C1 129.0(6) . . ?
C3 C2 C15 120.3(8) . . ?
C15 C2 C1 110.6(7) . . ?
C2 C3 H3 120.1 . . ?
C2 C3 C4 119.8(5) . . ?
C4 C3 H3 120.1 . . ?
C3 C4 C13 120.0(5) . . ?
C5 C4 C3 120.3(7) . . ?
C5 C4 C13 119.7(7) . . ?
C4 C5 H5 119.7 . . ?
C4 C5 C6 120.5(11) . . ?
C6 C5 H5 119.7 . . ?
C5 C6 C7 121.3(14) . . ?
C5 C6 C11 120.3(15) . . ?
C11 C6 C7 118.4(11) . . ?
C6 C7 H7 119.7 . . ?
C8 C7 C6 120.5(8) . . ?
C8 C7 H7 119.7 . . ?
C7 C8 H8 119.7 . . ?
C7 C8 C9 120.5(6) . . ?
C9 C8 H8 119.7 . . ?
C8 C9 H9 119.4 . . ?
C10 C9 C8 121.1(6) . . ?
C10 C9 H9 119.4 . . ?
C9 C10 H10 120.5 . . ?
C9 C10 C11 119.0(8) . . ?
C11 C10 H10 120.5 . . ?
C6 C11 C10 120.3(11) . . ?
C6 C11 C12 119.5(15) . . ?
C12 C11 C10 120.2(13) . . ?
C11 C12 H12 119.6 . . ?
C13 C12 C11 120.8(11) . . ?
C13 C12 H12 119.6 . . ?
C12 C13 C4 119.1(7) . . ?
C12 C13 C14 121.5(6) . . ?
C14 C13 C4 119.4(5) . . ?
C13 C14 H14 120.4 . . ?
C15 C14 C13 119.1(4) . . ?
C15 C14 H14 120.4 . . ?
C2 C15 P1 109.8(5) . 3_656 ?
C14 C15 P1 128.8(3) . 3_656 ?
C14 C15 C2 121.3(6) . . ?
P1 C16 H16 107.4 . . ?
C17 C16 P1 116.5(10) . . ?
C17 C16 H16 107.4 . . ?
C17 C16 C18 110.2(12) . . ?
C18 C16 P1 107.6(8) . . ?
C18 C16 H16 107.4 . . ?
C16 C17 H17A 109.5 . . ?
C16 C17 H17B 109.5 . . ?
C16 C17 H17C 109.5 . . ?
H17A C17 H17B 109.5 . . ?
H17A C17 H17C 109.5 . . ?
H17B C17 H17C 109.5 . . ?
C16 C18 H18A 109.5 . . ?
C16 C18 H18B 109.5 . . ?
C16 C18 H18C 109.5 . . ?
H18A C18 H18B 109.5 . . ?
H18A C18 H18C 109.5 . . ?
H18B C18 H18C 109.5 . . ?
P1 C19 H19 108.0 . . ?
C20 C19 P1 110.4(10) . . ?
C20 C19 H19 108.0 . . ?
C20 C19 C21 111.8(13) . . ?
C21 C19 P1 110.6(8) . . ?
C21 C19 H19 108.0 . . ?
C19 C20 H20A 109.5 . . ?
C19 C20 H20B 109.5 . . ?
C19 C20 H20C 109.5 . . ?
H20A C20 H20B 109.5 . . ?
H20A C20 H20C 109.5 . . ?
H20B C20 H20C 109.5 . . ?
C19 C21 H21A 109.5 . . ?
C19 C21 H21B 109.5 . . ?
C19 C21 H21C 109.5 . . ?
H21A C21 H21B 109.5 . . ?
H21A C21 H21C 109.5 . . ?
H21B C21 H21C 109.5 . . ?
C51 C51 P51 110.1(8) 3_656 . ?
C51 C51 C52 117.5(10) 3_656 . ?
C52 C51 P51 132.4(7) . . ?
C53 C52 C51 129.3(11) . . ?
C53 C52 C65 120.1(14) . . ?
C65 C52 C51 110.5(12) . . ?
C52 C53 H53 120.2 . . ?
C52 C53 C54 119.5(10) . . ?
C54 C53 H53 120.2 . . ?
C55 C54 C53 120.4(11) . . ?
C55 C54 C63 118.5(11) . . ?
C63 C54 C53 121.1(9) . . ?
C54 C55 H55 118.6 . . ?
C54 C55 C56 122.7(18) . . ?
C56 C55 H55 118.6 . . ?
C55 C56 C61 118(2) . . ?
C57 C56 C55 126(2) . . ?
C57 C56 C61 116.4(19) . . ?
C56 C57 H57 118.9 . . ?
C58 C57 C56 122.3(12) . . ?
C58 C57 H57 118.9 . . ?
C57 C58 H58 120.2 . . ?
C57 C58 C59 119.6(10) . . ?
C59 C58 H58 120.2 . . ?
C58 C59 H59 119.1 . . ?
C60 C59 C58 121.8(10) . . ?
C60 C59 H59 119.1 . . ?
C59 C60 H60 120.0 . . ?
C59 C60 C61 119.9(15) . . ?
C61 C60 H60 120.0 . . ?
C60 C61 C56 120(2) . . ?
C62 C61 C56 117(2) . . ?
C62 C61 C60 123(3) . . ?
C61 C62 H62 118.6 . . ?
C63 C62 C61 123(2) . . ?
C63 C62 H62 118.6 . . ?
C54 C63 C64 117.8(10) . . ?
C62 C63 C54 120.4(13) . . ?
C62 C63 C64 121.8(11) . . ?
C63 C64 H64 120.0 . . ?
C65 C64 C63 120.0(7) . . ?
C65 C64 H64 120.0 . . ?
C64 C65 C52 121.3(10) . . ?
P51 C66 H66 107.1 . . ?
C67 C66 P51 109.3(14) . . ?
C67 C66 H66 107.1 . . ?
C67 C66 C68 112(2) . . ?
C68 C66 P51 113.4(15) . . ?
C68 C66 H66 107.1 . . ?
C66 C67 H67A 109.5 . . ?
C66 C67 H67B 109.5 . . ?
C66 C67 H67C 109.5 . . ?
H67A C67 H67B 109.5 . . ?
H67A C67 H67C 109.5 . . ?
H67B C67 H67C 109.5 . . ?
C66 C68 H68A 109.5 . . ?
C66 C68 H68B 109.5 . . ?
C66 C68 H68C 109.5 . . ?
H68A C68 H68B 109.5 . . ?
H68A C68 H68C 109.5 . . ?
H68B C68 H68C 109.5 . . ?
P51 C69 H69 107.8 . . ?
C70 C69 P51 108.4(16) . . ?
C70 C69 H69 107.8 . . ?
C71 C69 P51 113.9(18) . . ?
C71 C69 H69 107.8 . . ?
C71 C69 C70 111(2) . . ?
C69 C70 H70A 109.5 . . ?
C69 C70 H70B 109.5 . . ?
C69 C70 H70C 109.5 . . ?
H70A C70 H70B 109.5 . . ?
H70A C70 H70C 109.5 . . ?
H70B C70 H70C 109.5 . . ?
C69 C71 H71A 109.5 . . ?
C69 C71 H71B 109.5 . . ?
C69 C71 H71C 109.5 . . ?
H71A C71 H71B 109.5 . . ?
H71A C71 H71C 109.5 . . ?
H71B C71 H71C 109.5 . . ?
C22 O1 H1 109.5 . . ?
C72 O51 H51 109.5 . . ?
O1 C22 H22A 109.5 . . ?
O1 C22 H22B 109.5 . . ?
O1 C22 H22C 109.5 . . ?
H22A C22 H22B 109.5 . . ?
H22A C22 H22C 109.5 . . ?
H22B C22 H22C 109.5 . . ?
O51 C72 H72A 109.5 . . ?
O51 C72 H72B 109.5 . . ?
O51 C72 H72C 109.5 . . ?
H72A C72 H72B 109.5 . . ?
H72A C72 H72C 109.5 . . ?
H72B C72 H72C 109.5 . . ?

loop_
_geom_bond_atom_site_label_1
_geom_bond_atom_site_label_2
_geom_bond_distance
_geom_bond_site_symmetry_2
_geom_bond_publ_flag
P1 C1 1.808(4) . ?
P1 C15 1.793(4) 3_656 ?
P1 C16 1.834(12) . ?
P1 C19 1.788(15) . ?
P51 C51 1.797(8) . ?
P51 C65 1.800(7) 3_656 ?
P51 C66 1.78(2) . ?
P51 C69 1.86(2) . ?
C1 C1 1.370(7) 3_656 ?
C1 C2 1.452(12) . ?
C2 C3 1.364(11) . ?
C2 C15 1.446(7) . ?
C3 H3 0.9500 . ?
C3 C4 1.419(7) . ?
C4 C5 1.399(7) . ?
C4 C13 1.434(7) . ?
C5 H5 0.9500 . ?
C5 C6 1.403(13) . ?
C6 C7 1.429(17) . ?
C6 C11 1.40(3) . ?
C7 H7 0.9500 . ?
C7 C8 1.369(7) . ?
C8 H8 0.9500 . ?
C8 C9 1.423(9) . ?
C9 H9 0.9500 . ?
C9 C10 1.353(8) . ?
C10 H10 0.9500 . ?
C10 C11 1.453(17) . ?
C11 C12 1.416(14) . ?
C12 H12 0.9500 . ?
C12 C13 1.398(7) . ?
C13 C14 1.429(7) . ?
C14 H14 0.9500 . ?
C14 C15 1.366(5) . ?
C16 H16 1.0000 . ?
C16 C17 1.512(16) . ?
C16 C18 1.538(15) . ?
C17 H17A 0.9800 . ?
C17 H17B 0.9800 . ?
C17 H17C 0.9800 . ?
C18 H18A 0.9800 . ?
C18 H18B 0.9800 . ?
C18 H18C 0.9800 . ?
C19 H19 1.0000 . ?
C19 C20 1.534(17) . ?
C19 C21 1.535(14) . ?
C20 H20A 0.9800 . ?
C20 H20B 0.9800 . ?
C20 H20C 0.9800 . ?
C21 H21A 0.9800 . ?
C21 H21B 0.9800 . ?
C21 H21C 0.9800 . ?
C51 C51 1.338(13) 3_656 ?
C51 C52 1.47(2) . ?
C52 C53 1.36(2) . ?
C52 C65 1.454(14) . ?
C53 H53 0.9500 . ?
C53 C54 1.431(13) . ?
C54 C55 1.390(12) . ?
C54 C63 1.420(12) . ?
C55 H55 0.9500 . ?
C55 C56 1.41(2) . ?
C56 C57 1.40(3) . ?
C56 C61 1.49(5) . ?
C57 H57 0.9500 . ?
C57 C58 1.376(11) . ?
C58 H58 0.9500 . ?
C58 C59 1.411(12) . ?
C59 H59 0.9500 . ?
C59 C60 1.357(12) . ?
C60 H60 0.9500 . ?
C60 C61 1.41(3) . ?
C61 C62 1.39(2) . ?
C62 H62 0.9500 . ?
C62 C63 1.384(12) . ?
C63 C64 1.459(13) . ?
C64 H64 0.9500 . ?
C64 C65 1.352(9) . ?
C66 H66 1.0000 . ?
C66 C67 1.51(2) . ?
C66 C68 1.54(2) . ?
C67 H67A 0.9800 . ?
C67 H67B 0.9800 . ?
C67 H67C 0.9800 . ?
C68 H68A 0.9800 . ?
C68 H68B 0.9800 . ?
C68 H68C 0.9800 . ?
C69 H69 1.0000 . ?
C69 C70 1.53(3) . ?
C69 C71 1.51(3) . ?
C70 H70A 0.9800 . ?
C70 H70B 0.9800 . ?
C70 H70C 0.9800 . ?
C71 H71A 0.9800 . ?
C71 H71B 0.9800 . ?
C71 H71C 0.9800 . ?
O1 H1 0.8400 . ?
O1 C22 1.402(6) . ?
O51 H51 0.8400 . ?
O51 C72 1.430(19) . ?
C22 H22A 0.9800 . ?
C22 H22B 0.9800 . ?
C22 H22C 0.9800 . ?
C72 H72A 0.9800 . ?
C72 H72B 0.9800 . ?
C72 H72C 0.9800 . ?

loop_
_geom_torsion_atom_site_label_1
_geom_torsion_atom_site_label_2
_geom_torsion_atom_site_label_3
_geom_torsion_atom_site_label_4
_geom_torsion
_geom_torsion_site_symmetry_1
_geom_torsion_site_symmetry_2
_geom_torsion_site_symmetry_3
_geom_torsion_site_symmetry_4
_geom_torsion_publ_flag
P1 C1 C2 C3 4.7(12) . . . . ?
P1 C1 C2 C15 -177.1(3) . . . . ?
P51 C51 C52 C53 -1(2) . . . . ?
P51 C51 C52 C65 -178.1(5) . . . . ?
C1 P1 C16 C17 -91.6(10) . . . . ?
C1 P1 C16 C18 32.6(10) . . . . ?
C1 P1 C19 C20 -162.4(10) . . . . ?
C1 P1 C19 C21 -38.1(9) . . . . ?
C1 C1 C2 C3 -175.1(7) 3_656 . . . ?
C1 C1 C2 C15 3.2(8) 3_656 . . . ?
C1 C2 C3 C4 -179.9(6) . . . . ?
C1 C2 C15 P1 -4.5(7) . . . 3_656 ?
C1 C2 C15 C14 179.2(4) . . . . ?
C2 C3 C4 C5 -178.7(7) . . . . ?
C2 C3 C4 C13 0.9(7) . . . . ?
C3 C2 C15 P1 173.9(6) . . . 3_656 ?
C3 C2 C15 C14 -2.3(10) . . . . ?
C3 C4 C5 C6 -177.1(9) . . . . ?
C3 C4 C13 C12 177.7(5) . . . . ?
C3 C4 C13 C14 -3.6(7) . . . . ?
C4 C5 C6 C7 178.4(10) . . . . ?
C4 C5 C6 C11 -1.1(19) . . . . ?
C4 C13 C14 C15 3.2(6) . . . . ?
C5 C4 C13 C12 -2.7(8) . . . . ?
C5 C4 C13 C14 176.0(5) . . . . ?
C5 C6 C7 C8 -175.7(10) . . . . ?
C5 C6 C11 C10 176.6(11) . . . . ?
C5 C6 C11 C12 -2(2) . . . . ?
C6 C7 C8 C9 -1.7(11) . . . . ?
C6 C11 C12 C13 2.2(18) . . . . ?
C7 C6 C11 C10 -3(2) . . . . ?
C7 C6 C11 C12 178.8(11) . . . . ?
C7 C8 C9 C10 -1.4(8) . . . . ?
C8 C9 C10 C11 2.1(10) . . . . ?
C9 C10 C11 C6 0.0(17) . . . . ?
C9 C10 C11 C12 178.2(9) . . . . ?
C10 C11 C12 C13 -176.0(8) . . . . ?
C11 C6 C7 C8 3.8(18) . . . . ?
C11 C12 C13 C4 0.0(11) . . . . ?
C11 C12 C13 C14 -178.7(8) . . . . ?
C12 C13 C14 C15 -178.1(5) . . . . ?
C13 C4 C5 C6 3.2(12) . . . . ?
C13 C14 C15 P1 -175.8(3) . . . 3_656 ?
C13 C14 C15 C2 -0.4(6) . . . . ?
C15 P1 C1 C1 2.1(3) 3_656 . . 3_656 ?
C15 P1 C1 C2 -177.6(6) 3_656 . . . ?
C15 P1 C16 C17 165.7(9) 3_656 . . . ?
C15 P1 C16 C18 -70.1(10) 3_656 . . . ?
C15 P1 C19 C20 -58.8(12) 3_656 . . . ?
C15 P1 C19 C21 65.5(9) 3_656 . . . ?
C15 C2 C3 C4 2.0(10) . . . . ?
C16 P1 C1 C1 -112.2(5) . . . 3_656 ?
C16 P1 C1 C2 68.0(7) . . . . ?
C16 P1 C19 C20 71.4(13) . . . . ?
C16 P1 C19 C21 -164.3(8) . . . . ?
C19 P1 C1 C1 121.2(5) . . . 3_656 ?
C19 P1 C1 C2 -58.6(7) . . . . ?
C19 P1 C16 C17 33.0(12) . . . . ?
C19 P1 C16 C18 157.2(9) . . . . ?
C51 P51 C66 C67 176.6(14) . . . . ?
C51 P51 C66 C68 50.3(19) . . . . ?
C51 P51 C69 C70 -42.4(18) . . . . ?
C51 P51 C69 C71 82(2) . . . . ?
C51 C51 C52 C53 175.8(12) 3_656 . . . ?
C51 C51 C52 C65 -0.9(14) 3_656 . . . ?
C51 C52 C53 C54 -178.4(11) . . . . ?
C51 C52 C65 P51 -0.8(12) . . . 3_656 ?
C51 C52 C65 C64 175.1(7) . . . . ?
C52 C53 C54 C55 -176.4(11) . . . . ?
C52 C53 C54 C63 4.9(13) . . . . ?
C53 C52 C65 P51 -177.9(10) . . . 3_656 ?
C53 C52 C65 C64 -1.9(17) . . . . ?
C53 C54 C55 C56 179.7(15) . . . . ?
C53 C54 C63 C62 177.4(9) . . . . ?
C53 C54 C63 C64 -3.9(12) . . . . ?
C54 C55 C56 C57 -176.7(16) . . . . ?
C54 C55 C56 C61 3(3) . . . . ?
C54 C63 C64 C65 -0.1(10) . . . . ?
C55 C54 C63 C62 -1.3(15) . . . . ?
C55 C54 C63 C64 177.5(9) . . . . ?
C55 C56 C57 C58 175.6(18) . . . . ?
C55 C56 C61 C60 -179.0(19) . . . . ?
C55 C56 C61 C62 -2(4) . . . . ?
C56 C57 C58 C59 5.6(18) . . . . ?
C56 C61 C62 C63 -1(3) . . . . ?
C57 C56 C61 C60 1(4) . . . . ?
C57 C56 C61 C62 177.8(18) . . . . ?
C57 C58 C59 C60 -3.1(15) . . . . ?
C58 C59 C60 C61 -0.2(19) . . . . ?
C59 C60 C61 C56 1(3) . . . . ?
C59 C60 C61 C62 -175.4(18) . . . . ?
C60 C61 C62 C63 176.1(18) . . . . ?
C61 C56 C57 C58 -4(3) . . . . ?
C61 C62 C63 C54 2(2) . . . . ?
C61 C62 C63 C64 -176.3(16) . . . . ?
C62 C63 C64 C65 178.6(9) . . . . ?
C63 C54 C55 C56 -2(2) . . . . ?
C63 C64 C65 P51 178.0(5) . . . 3_656 ?
C63 C64 C65 C52 3.0(11) . . . . ?
C65 P51 C51 C51 2.2(6) 3_656 . . 3_656 ?
C65 P51 C51 C52 179.6(10) 3_656 . . . ?
C65 P51 C66 C67 74.6(16) 3_656 . . . ?
C65 P51 C66 C68 -51.7(18) 3_656 . . . ?
C65 P51 C69 C70 60.4(18) 3_656 . . . ?
C65 P51 C69 C71 -175.6(18) 3_656 . . . ?
C65 C52 C53 C54 -2.0(17) . . . . ?
C66 P51 C51 C51 -116.8(10) . . . 3_656 ?
C66 P51 C51 C52 60.6(13) . . . . ?
C66 P51 C69 C70 -165.4(16) . . . . ?
C66 P51 C69 C71 -41(2) . . . . ?
C69 P51 C51 C51 116.8(9) . . . 3_656 ?
C69 P51 C51 C52 -65.9(12) . . . . ?
C69 P51 C66 C67 -57(2) . . . . ?
C69 P51 C66 C68 176.7(17) . . . . ?
